data_4103779
loop_
_publ_author_name
'Robert Webster'
'Christian B\"oing'
'Mark Lautens'

_publ_section_title
;
 Reagent-Controlled Regiodivergent Resolution of Unsymmetrical Oxabicyclic
 Alkenes Using a Cationic Rhodium Catalyst
;
_journal_name_full 'Journal of the American Chemical Society'
_journal_page_first 444
_journal_page_last 445
_journal_paper_doi 10.1021/ja807942m
_journal_volume 131
_journal_year 2009
_chemical_absolute_configuration rmad
_chemical_compound_source 'Synthesized by the authors. See text'
_chemical_formula_moiety 'C15 H17 F2 N O2'
_chemical_formula_sum 'C15 H17 F2 N O2'
_chemical_formula_weight 281.30
_chemical_name_systematic
;
 ?
;
_space_group_IT_number 19
_symmetry_cell_setting orthorhombic
_symmetry_space_group_name_Hall 'P 2ac 2ab'
_symmetry_space_group_name_H-M 'P 21 21 21'
_atom_sites_solution_hydrogens geom
_atom_sites_solution_primary direct
_atom_sites_solution_secondary difmap
_audit_creation_method SHELXL-97
_cell_angle_alpha 90
_cell_angle_beta 90
_cell_angle_gamma 90
_cell_formula_units_Z 4
_cell_length_a 7.2730(6)
_cell_length_b 8.7412(8)
_cell_length_c 20.8648(18)
_cell_measurement_reflns_used 11751
_cell_measurement_temperature 200
_cell_measurement_theta_max 72.46
_cell_measurement_theta_min 4.24
_cell_volume 1326.5(2)
_computing_cell_refinement 'SAINT V7.34A (Bruker AXS, 2006b)'
_computing_data_collection 'APEX2 v2.1-0 (Bruker AXS, 2006a)'
_computing_data_reduction 'SAINT V7.34A (Bruker AXS, 2006b)'
_computing_molecular_graphics 'SHELXTL v6.12 (Bruker AXS, 2001)'
_computing_publication_material 'UdMX (Maris, 2004)'
_computing_structure_refinement 'SHELXL97 (Sheldrick, 2008)'
_computing_structure_solution 'SHELXS97 (Sheldrick, 2008)'
_diffrn_ambient_temperature 200
_diffrn_detector_area_resol_mean 5.5
_diffrn_measured_fraction_theta_full 0.985
_diffrn_measured_fraction_theta_max 0.985
_diffrn_measurement_device_type 'Bruker Smart 6000'
_diffrn_measurement_method \w
_diffrn_radiation_monochromator 'Montel 200 optics'
_diffrn_radiation_source 'Rotating Anode'
_diffrn_radiation_type CuK\a
_diffrn_radiation_wavelength 1.54178
_diffrn_reflns_av_R_equivalents 0.049
_diffrn_reflns_av_sigmaI/netI 0.0254
_diffrn_reflns_limit_h_max 8
_diffrn_reflns_limit_h_min -8
_diffrn_reflns_limit_k_max 10
_diffrn_reflns_limit_k_min -10
_diffrn_reflns_limit_l_max 25
_diffrn_reflns_limit_l_min -25
_diffrn_reflns_number 17361
_diffrn_reflns_theta_full 73.06
_diffrn_reflns_theta_max 73.06
_diffrn_reflns_theta_min 4.24
_exptl_absorpt_coefficient_mu 0.946
_exptl_absorpt_correction_T_max 0.8434
_exptl_absorpt_correction_T_min 0.6579
_exptl_absorpt_correction_type multi-scan
_exptl_absorpt_process_details 'Sadabs (Sheldrick, 2004)'
_exptl_crystal_colour Colorless
_exptl_crystal_density_diffrn 1.409
_exptl_crystal_density_method 'not measured'
_exptl_crystal_description block
_exptl_crystal_F_000 592
_exptl_crystal_size_max 0.36
_exptl_crystal_size_mid 0.24
_exptl_crystal_size_min 0.18
_refine_diff_density_max 0.294
_refine_diff_density_min -0.414
_refine_diff_density_rms 0.116
_refine_ls_abs_structure_details 'Flack H D (1983), 1046 Friedel Pairs'
_refine_ls_abs_structure_Flack 0.06(16)
_refine_ls_extinction_coef 0.047(3)
_refine_ls_extinction_expression Fc^*^=kFc[1+0.001xFc^2^\l^3^/sin(2\q)]^-1/4^
_refine_ls_extinction_method SHELXL
_refine_ls_goodness_of_fit_ref 1.084
_refine_ls_hydrogen_treatment constr
_refine_ls_matrix_type full
_refine_ls_number_parameters 186
_refine_ls_number_reflns 2594
_refine_ls_number_restraints 0
_refine_ls_restrained_S_all 1.084
_refine_ls_R_factor_all 0.0547
_refine_ls_R_factor_gt 0.0539
_refine_ls_shift/su_max 0.001
_refine_ls_shift/su_mean 0.000
_refine_ls_structure_factor_coef Fsqd
_refine_ls_weighting_details 'calc w=1/[\s^2^(Fo^2^)+(0.0961P)^2^+0.1133P] where P=(Fo^2^+2Fc^2^)/3'
_refine_ls_weighting_scheme calc
_refine_ls_wR_factor_gt 0.1280
_refine_ls_wR_factor_ref 0.1301
_reflns_number_gt 2529
_reflns_number_total 2594
_reflns_threshold_expression I>2\s(I)
_cod_data_source_file ja807942m_si_001.cif
_cod_data_source_block loug10
_cod_depositor_comments
;
The following automatic conversions were performed:

'_geom_bond_publ_flag' value 'Y' changed to 'y' according to the
built-in table from CIF Core dictionary named 'cif_core.dic' version
2.4.1 from 2010-06-29 (22 times).

'_geom_angle_publ_flag' value 'Y'
changed to 'y' according to the built-in table from CIF Core
dictionary named 'cif_core.dic' version 2.4.1 from 2010-06-29 (32
times).

Automatic conversion script
Id: cif_fix_values 1715 2011-07-08 13:25:40Z adriana 
;
_cod_database_code 4103779

loop_
_symmetry_equiv_pos_as_xyz
'x, y, z'
'-x+1/2, -y, z+1/2'
'-x, y+1/2, -z+1/2'
'x+1/2, -y+1/2, -z'

loop_
_atom_site_label
_atom_site_type_symbol
_atom_site_fract_x
_atom_site_fract_y
_atom_site_fract_z
_atom_site_U_iso_or_equiv
_atom_site_adp_type
_atom_site_occupancy
_atom_site_symmetry_multiplicity
_atom_site_calc_flag
_atom_site_refinement_flags
C1 C 0.0049(2) 0.2397(2) 1.12472(8) 0.0412(4) Uani 1 1 d .
C2 C 0.0036(2) 0.20284(19) 1.06051(8) 0.0387(4) Uani 1 1 d .
H2 H -0.0036 0.0987 1.0477 0.046 Uiso 1 1 calc R
C3 C 0.0128(2) 0.31771(17) 1.01438(7) 0.0322(3) Uani 1 1 d .
C4 C 0.0067(2) 0.28402(17) 0.94495(7) 0.0326(3) Uani 1 1 d .
C5 C -0.0247(2) 0.39650(19) 0.90343(7) 0.0377(4) Uani 1 1 d .
H5 H -0.0256 0.3740 0.8589 0.045 Uiso 1 1 calc R
C6 C -0.0591(2) 0.55995(18) 0.92516(8) 0.0358(4) Uani 1 1 d .
H6 H -0.1916 0.5677 0.9375 0.043 Uiso 1 1 calc R
C7 C 0.0536(2) 0.59327(17) 0.98449(7) 0.0378(4) Uani 1 1 d .
H7 H 0.1864 0.5919 0.9721 0.045 Uiso 1 1 calc R
C8 C 0.0239(2) 0.47205(18) 1.03471(7) 0.0329(3) Uani 1 1 d .
C9 C 0.0237(2) 0.5069(2) 1.09960(8) 0.0389(4) Uani 1 1 d .
H9 H 0.0305 0.6103 1.1133 0.047 Uiso 1 1 calc R
C10 C 0.0137(2) 0.3904(2) 1.14407(8) 0.0416(4) Uani 1 1 d .
C11 C -0.1651(3) 0.6749(2) 0.82710(9) 0.0474(5) Uani 1 1 d .
H11A H -0.2878 0.6850 0.8472 0.057 Uiso 1 1 calc R
H11B H -0.1605 0.5759 0.8042 0.057 Uiso 1 1 calc R
C12 C -0.1351(3) 0.8037(3) 0.78052(10) 0.0573(5) Uani 1 1 d .
H12A H -0.2329 0.8016 0.7475 0.069 Uiso 1 1 calc R
H12B H -0.1436 0.9026 0.8035 0.069 Uiso 1 1 calc R
C13 C 0.1803(3) 0.7984(2) 0.79780(8) 0.0493(5) Uani 1 1 d .
H13A H 0.1742 0.8976 0.8206 0.059 Uiso 1 1 calc R
H13B H 0.3020 0.7911 0.7767 0.059 Uiso 1 1 calc R
C14 C 0.1592(3) 0.66859(19) 0.84552(8) 0.0440(4) Uani 1 1 d .
H14A H 0.1714 0.5691 0.8232 0.053 Uiso 1 1 calc R
H14B H 0.2568 0.6752 0.8785 0.053 Uiso 1 1 calc R
C15 C 0.0222(3) 0.12047(18) 0.92303(8) 0.0409(4) Uani 1 1 d .
H15A H -0.0832 0.0620 0.9390 0.061 Uiso 1 1 calc R
H15B H 0.1362 0.0759 0.9397 0.061 Uiso 1 1 calc R
H15C H 0.0238 0.1171 0.8761 0.061 Uiso 1 1 calc R
F1 F -0.00117(19) 0.12773(14) 1.16930(5) 0.0575(3) Uani 1 1 d .
F2 F 0.01276(19) 0.42232(14) 1.20743(4) 0.0560(4) Uani 1 1 d .
N1 N -0.0233(2) 0.67895(16) 0.87629(6) 0.0396(4) Uani 1 1 d .
O1 O 0.01221(19) 0.74122(12) 1.00961(6) 0.0433(3) Uani 1 1 d .
H1 H -0.0117 0.8013 0.9793 0.065 Uiso 1 1 calc R
O2 O 0.0389(3) 0.79227(18) 0.75042(6) 0.0598(5) Uani 1 1 d .

loop_
_atom_site_aniso_label
_atom_site_aniso_U_11
_atom_site_aniso_U_22
_atom_site_aniso_U_33
_atom_site_aniso_U_23
_atom_site_aniso_U_13
_atom_site_aniso_U_12
C1 0.0385(9) 0.0477(9) 0.0373(8) 0.0108(7) 0.0009(7) 0.0016(8)
C2 0.0367(8) 0.0387(7) 0.0409(8) 0.0039(7) -0.0003(7) 0.0025(7)
C3 0.0280(7) 0.0352(7) 0.0336(8) -0.0005(6) 0.0007(6) -0.0005(6)
C4 0.0288(7) 0.0332(7) 0.0357(7) -0.0039(6) -0.0009(6) 0.0006(6)
C5 0.0473(9) 0.0363(8) 0.0296(7) -0.0058(6) 0.0005(7) -0.0018(7)
C6 0.0389(8) 0.0359(7) 0.0326(7) -0.0014(6) 0.0006(6) 0.0009(6)
C7 0.0490(9) 0.0314(7) 0.0328(7) -0.0056(7) 0.0006(6) -0.0024(7)
C8 0.0299(7) 0.0367(7) 0.0321(7) -0.0023(6) -0.0006(6) -0.0001(6)
C9 0.0425(9) 0.0422(8) 0.0322(8) -0.0037(7) -0.0013(7) 0.0005(7)
C10 0.0409(8) 0.0558(10) 0.0281(7) 0.0014(7) -0.0013(6) 0.0018(8)
C11 0.0532(11) 0.0400(9) 0.0490(10) -0.0006(7) -0.0050(8) 0.0002(8)
C12 0.0712(13) 0.0465(10) 0.0542(11) 0.0065(9) -0.0177(10) 0.0013(10)
C13 0.0591(11) 0.0465(10) 0.0425(9) 0.0005(8) 0.0088(8) -0.0029(9)
C14 0.0529(10) 0.0398(9) 0.0392(9) -0.0001(7) -0.0001(8) 0.0040(7)
C15 0.0449(9) 0.0343(7) 0.0435(9) -0.0071(7) 0.0009(7) 0.0005(7)
F1 0.0716(8) 0.0577(6) 0.0434(6) 0.0188(5) 0.0026(5) 0.0041(6)
F2 0.0723(8) 0.0687(7) 0.0269(5) 0.0013(5) -0.0002(4) 0.0043(7)
N1 0.0539(9) 0.0333(6) 0.0315(6) -0.0004(5) 0.0016(6) -0.0002(6)
O1 0.0617(8) 0.0317(5) 0.0364(6) -0.0068(4) -0.0008(6) 0.0005(5)
O2 0.0913(12) 0.0558(8) 0.0323(6) 0.0086(6) -0.0032(6) -0.0056(9)

loop_
_atom_type_symbol
_atom_type_description
_atom_type_scat_dispersion_real
_atom_type_scat_dispersion_imag
_atom_type_scat_source
C C 0.0181 0.0091 'International Tables Vol C Tables 4.2.6.8 and 6.1.1.4'
H H 0.0000 0.0000 'International Tables Vol C Tables 4.2.6.8 and 6.1.1.4'
N N 0.0311 0.0180 'International Tables Vol C Tables 4.2.6.8 and 6.1.1.4'
O O 0.0492 0.0322 'International Tables Vol C Tables 4.2.6.8 and 6.1.1.4'
F F 0.0727 0.0534 'International Tables Vol C Tables 4.2.6.8 and 6.1.1.4'

loop_
_geom_angle_atom_site_label_1
_geom_angle_atom_site_label_2
_geom_angle_atom_site_label_3
_geom_angle
_geom_angle_publ_flag
F1 C1 C2 120.01(17) y
F1 C1 C10 119.46(15) y
C2 C1 C10 120.53(16) y
C1 C2 C3 120.22(16) y
C1 C2 H2 119.9 ?
C3 C2 H2 119.9 ?
C2 C3 C8 118.84(14) y
C2 C3 C4 122.14(14) y
C8 C3 C4 118.99(14) y
C5 C4 C3 119.73(14) y
C5 C4 C15 121.13(15) y
C3 C4 C15 118.98(14) y
C4 C5 C6 121.93(14) y
C4 C5 H5 119 ?
C6 C5 H5 119 ?
N1 C6 C7 109.47(13) y
N1 C6 C5 115.24(13) y
C7 C6 C5 109.63(14) y
N1 C6 H6 107.4 ?
C7 C6 H6 107.4 ?
C5 C6 H6 107.4 ?
O1 C7 C8 110.60(12) y
O1 C7 C6 111.14(14) y
C8 C7 C6 110.87(13) y
O1 C7 H7 108 ?
C8 C7 H7 108 ?
C6 C7 H7 108 ?
C9 C8 C3 120.07(15) y
C9 C8 C7 121.65(14) y
C3 C8 C7 118.03(13) y
C10 C9 C8 119.63(16) y
C10 C9 H9 120.2 ?
C8 C9 H9 120.2 ?
F2 C10 C1 118.91(16) y
F2 C10 C9 120.38(17) y
C1 C10 C9 120.71(15) y
N1 C11 C12 109.59(15) y
N1 C11 H11A 109.8 ?
C12 C11 H11A 109.8 ?
N1 C11 H11B 109.8 ?
C12 C11 H11B 109.8 ?
H11A C11 H11B 108.2 ?
O2 C12 C11 111.30(17) y
O2 C12 H12A 109.4 ?
C11 C12 H12A 109.4 ?
O2 C12 H12B 109.4 ?
C11 C12 H12B 109.4 ?
H12A C12 H12B 108 ?
O2 C13 C14 110.68(16) y
O2 C13 H13A 109.5 ?
C14 C13 H13A 109.5 ?
O2 C13 H13B 109.5 ?
C14 C13 H13B 109.5 ?
H13A C13 H13B 108.1 ?
N1 C14 C13 109.30(15) y
N1 C14 H14A 109.8 ?
C13 C14 H14A 109.8 ?
N1 C14 H14B 109.8 ?
C13 C14 H14B 109.8 ?
H14A C14 H14B 108.3 ?
C4 C15 H15A 109.5 ?
C4 C15 H15B 109.5 ?
H15A C15 H15B 109.5 ?
C4 C15 H15C 109.5 ?
H15A C15 H15C 109.5 ?
H15B C15 H15C 109.5 ?
C11 N1 C14 109.19(13) y
C11 N1 C6 110.15(14) y
C14 N1 C6 114.48(13) y
C7 O1 H1 109.5 ?
C12 O2 C13 109.52(14) y

loop_
_geom_bond_atom_site_label_1
_geom_bond_atom_site_label_2
_geom_bond_distance
_geom_bond_publ_flag
C1 F1 1.3506(19) y
C1 C2 1.378(2) y
C1 C10 1.379(3) y
C2 C3 1.393(2) y
C2 H2 0.95 ?
C3 C8 1.417(2) y
C3 C4 1.479(2) y
C4 C5 1.330(2) y
C4 C15 1.5053(19) y
C5 C6 1.520(2) y
C5 H5 0.95 ?
C6 N1 1.480(2) y
C6 C7 1.513(2) y
C6 H6 1 ?
C7 O1 1.4274(17) y
C7 C8 1.506(2) y
C7 H7 1 ?
C8 C9 1.388(2) y
C9 C10 1.379(2) y
C9 H9 0.95 ?
C10 F2 1.3512(18) y
C11 N1 1.455(2) y
C11 C12 1.503(3) y
C11 H11a 0.99 ?
C11 H11b 0.99 ?
C12 O2 1.417(3) y
C12 H12a 0.99 ?
C12 H12b 0.99 ?
C13 O2 1.428(2) y
C13 C14 1.518(3) y
C13 H13a 0.99 ?
C13 H13b 0.99 ?
C14 N1 1.477(2) y
C14 H14a 0.99 ?
C14 H14b 0.99 ?
C15 H15a 0.98 ?
C15 H15b 0.98 ?
C15 H15c 0.98 ?
O1 H1 0.84 ?

loop_
_geom_hbond_atom_site_label_D
_geom_hbond_atom_site_label_H
_geom_hbond_atom_site_label_A
_geom_hbond_distance_DH
_geom_hbond_distance_HA
_geom_hbond_distance_DA
_geom_hbond_angle_DHA
O1 H1 N1 0.84 2.4 2.8461(18) 113.8
